data_2235982
loop_
_publ_author_name
'Zhang, Jinpeng'
'Wang, Yinan'
'Wang, Qian'
'Xu, Lichun'

_publ_section_title
;
 6,7-Dichloro-3-(2,4-dichlorobenzyl)quinoxalin-2(1<i>H</i>)-one
;
_journal_coeditor_code SJ5253
_journal_issue 8
_journal_name_full 'Acta Crystallographica Section E'
_journal_page_first o2481
_journal_paper_doi 10.1107/S160053681203098X
_journal_volume 68
_journal_year 2012
_chemical_formula_iupac 'C15 H8 Cl4 N2 O'
_chemical_formula_moiety 'C15 H8 Cl4 N2 O'
_chemical_formula_sum 'C15 H8 Cl4 N2 O'
_chemical_formula_weight 374.03
_chemical_name_systematic
;
6,7-Dichloro-3-(2,4-dichlorobenzyl)quinoxalin-2(1<i>H</i>)-one
;
_space_group_IT_number 2
_symmetry_cell_setting triclinic
_symmetry_space_group_name_Hall '-P 1'
_symmetry_space_group_name_H-M 'P -1'
_atom_sites_solution_hydrogens geom
_atom_sites_solution_primary direct
_atom_sites_solution_secondary difmap
_audit_creation_method SHELXL-97
_cell_angle_alpha 83.7710(10)
_cell_angle_beta 84.3620(10)
_cell_angle_gamma 84.298(2)
_cell_formula_units_Z 2
_cell_length_a 7.7150(7)
_cell_length_b 8.2058(8)
_cell_length_c 11.9722(12)
_cell_measurement_reflns_used 742
_cell_measurement_temperature 298(2)
_cell_measurement_theta_max 26.11
_cell_measurement_theta_min 2.895
_cell_volume 746.79(12)
_computing_cell_refinement 'SAINT (Bruker, 1999)'
_computing_data_collection 'SMART (Bruker, 1998)'
_computing_data_reduction 'SAINT (Bruker, 1999)'
_computing_molecular_graphics 'SHELXTL (Sheldrick, 2008)'
_computing_publication_material 'SHELXTL (Sheldrick, 2008)'
_computing_structure_refinement 'SHELXL97 (Sheldrick, 2008)'
_computing_structure_solution 'SHELXS97 (Sheldrick, 2008)'
_diffrn_ambient_temperature 298(2)
_diffrn_measured_fraction_theta_full 0.987
_diffrn_measured_fraction_theta_max 0.987
_diffrn_measurement_device_type 'Bruker SMART CCD area-detector'
_diffrn_measurement_method '\f and \w scans'
_diffrn_radiation_monochromator graphite
_diffrn_radiation_source 'fine-focus sealed tube'
_diffrn_radiation_type MoK\a
_diffrn_radiation_wavelength 0.71073
_diffrn_reflns_av_R_equivalents 0.0356
_diffrn_reflns_av_sigmaI/netI 0.0916
_diffrn_reflns_limit_h_max 5
_diffrn_reflns_limit_h_min -9
_diffrn_reflns_limit_k_max 9
_diffrn_reflns_limit_k_min -9
_diffrn_reflns_limit_l_max 14
_diffrn_reflns_limit_l_min -13
_diffrn_reflns_number 3811
_diffrn_reflns_theta_full 25.02
_diffrn_reflns_theta_max 25.02
_diffrn_reflns_theta_min 2.51
_diffrn_standards_number 0
_exptl_absorpt_coefficient_mu 0.793
_exptl_absorpt_correction_T_max 0.9614
_exptl_absorpt_correction_T_min 0.8836
_exptl_absorpt_correction_type multi-scan
_exptl_absorpt_process_details '(SADABS; Sheldrick, 1996)'
_exptl_crystal_colour colorless
_exptl_crystal_density_diffrn 1.663
_exptl_crystal_density_method 'not measured'
_exptl_crystal_description prism
_exptl_crystal_F_000 376
_exptl_crystal_size_max 0.16
_exptl_crystal_size_mid 0.09
_exptl_crystal_size_min 0.05
_refine_diff_density_max 0.267
_refine_diff_density_min -0.258
_refine_ls_extinction_method none
_refine_ls_goodness_of_fit_ref 1.007
_refine_ls_hydrogen_treatment constr
_refine_ls_matrix_type full
_refine_ls_number_parameters 199
_refine_ls_number_reflns 2590
_refine_ls_number_restraints 0
_refine_ls_restrained_S_all 1.007
_refine_ls_R_factor_all 0.1131
_refine_ls_R_factor_gt 0.0547
_refine_ls_shift/su_max 0.000
_refine_ls_shift/su_mean 0.000
_refine_ls_structure_factor_coef Fsqd
_refine_ls_weighting_details 'calc w=1/[\s^2^(Fo^2^)+(0.0247P)^2^] where P=(Fo^2^+2Fc^2^)/3'
_refine_ls_weighting_scheme calc
_refine_ls_wR_factor_gt 0.0910
_refine_ls_wR_factor_ref 0.1027
_reflns_number_gt 1364
_reflns_number_total 2590
_reflns_threshold_expression I>2\s(I)
_cod_data_source_file sj5253.cif
_cod_data_source_block I
_cod_database_code 2235982
_cod_database_fobs_code 2235982

loop_
_symmetry_equiv_pos_as_xyz
'x, y, z'
'-x, -y, -z'

loop_
_atom_site_type_symbol
_atom_site_label
_atom_site_fract_x
_atom_site_fract_y
_atom_site_fract_z
_atom_site_U_iso_or_equiv
_atom_site_adp_type
_atom_site_calc_flag
_atom_site_refinement_flags
_atom_site_occupancy
_atom_site_symmetry_multiplicity
Cl Cl1 0.77372(19) 0.40780(15) 0.26074(9) 0.0645(4) Uani d . 1 1
Cl Cl2 0.62590(18) 0.18395(14) 0.47312(10) 0.0575(4) Uani d . 1 1
Cl Cl3 0.4357(2) 1.04383(15) 0.75266(10) 0.0745(5) Uani d . 1 1
Cl Cl4 0.0594(2) 0.7248(2) 1.09562(11) 0.0880(5) Uani d . 1 1
N N1 0.8827(5) 0.8183(4) 0.5316(3) 0.0447(10) Uani d . 1 1
H H1 0.9289 0.8757 0.4739 0.054 Uiso calc R 1 1
N N2 0.7257(5) 0.6358(4) 0.7161(3) 0.0431(10) Uani d . 1 1
O O1 0.9408(4) 1.0040(4) 0.6487(2) 0.0540(9) Uani d . 1 1
C C1 0.8754(6) 0.8778(5) 0.6340(3) 0.0406(12) Uani d . 1 1
C C2 0.7819(6) 0.7756(5) 0.7279(3) 0.0418(12) Uani d . 1 1
C C3 0.7456(6) 0.5778(5) 0.6094(3) 0.0374(11) Uani d . 1 1
C C4 0.8206(6) 0.6717(5) 0.5149(3) 0.0356(11) Uani d . 1 1
C C5 0.8302(6) 0.6185(5) 0.4072(3) 0.0416(12) Uani d . 1 1
H H5 0.8779 0.6820 0.3448 0.050 Uiso calc R 1 1
C C6 0.7680(6) 0.4710(5) 0.3953(3) 0.0420(12) Uani d . 1 1
C C7 0.6994(6) 0.3725(5) 0.4901(4) 0.0399(11) Uani d . 1 1
C C8 0.6891(6) 0.4266(5) 0.5954(3) 0.0419(12) Uani d . 1 1
H H8 0.6440 0.3613 0.6578 0.050 Uiso calc R 1 1
C C9 0.7583(7) 0.8441(6) 0.8411(3) 0.0584(14) Uani d . 1 1
H H9A 0.8507 0.7934 0.8862 0.070 Uiso calc R 1 1
H H9B 0.7706 0.9614 0.8296 0.070 Uiso calc R 1 1
C C10 0.5845(7) 0.8167(5) 0.9056(3) 0.0426(12) Uani d . 1 1
C C11 0.4300(8) 0.9005(5) 0.8721(3) 0.0507(14) Uani d . 1 1
C C12 0.2672(7) 0.8752(5) 0.9292(4) 0.0544(14) Uani d . 1 1
H H12 0.1657 0.9328 0.9045 0.065 Uiso calc R 1 1
C C13 0.2608(7) 0.7620(6) 1.0233(4) 0.0562(14) Uani d . 1 1
C C14 0.4100(7) 0.6797(6) 1.0607(4) 0.0549(14) Uani d . 1 1
H H14 0.4037 0.6059 1.1253 0.066 Uiso calc R 1 1
C C15 0.5711(7) 0.7057(5) 1.0027(3) 0.0517(14) Uani d . 1 1
H H15 0.6717 0.6485 1.0288 0.062 Uiso calc R 1 1

loop_
_atom_site_aniso_label
_atom_site_aniso_U_11
_atom_site_aniso_U_22
_atom_site_aniso_U_33
_atom_site_aniso_U_12
_atom_site_aniso_U_13
_atom_site_aniso_U_23
Cl1 0.0842(11) 0.0672(9) 0.0442(7) -0.0149(8) 0.0021(7) -0.0150(6)
Cl2 0.0672(10) 0.0447(7) 0.0626(8) -0.0132(7) -0.0054(7) -0.0079(6)
Cl3 0.1159(14) 0.0603(8) 0.0459(7) -0.0194(9) -0.0035(8) 0.0086(6)
Cl4 0.0741(12) 0.1161(13) 0.0705(9) -0.0285(10) 0.0238(8) -0.0039(8)
N1 0.059(3) 0.042(2) 0.031(2) -0.014(2) 0.0130(18) 0.0019(17)
N2 0.050(3) 0.050(2) 0.030(2) -0.012(2) 0.0019(19) -0.0031(18)
O1 0.070(3) 0.0498(19) 0.0455(18) -0.0295(19) 0.0063(17) -0.0050(15)
C1 0.041(3) 0.045(3) 0.035(3) -0.009(2) 0.001(2) 0.001(2)
C2 0.045(3) 0.049(3) 0.031(2) -0.012(3) 0.003(2) -0.004(2)
C3 0.039(3) 0.037(2) 0.035(2) -0.005(2) 0.005(2) 0.000(2)
C4 0.034(3) 0.032(2) 0.038(2) -0.004(2) 0.002(2) 0.003(2)
C5 0.049(3) 0.038(3) 0.035(2) -0.008(2) 0.003(2) 0.004(2)
C6 0.039(3) 0.049(3) 0.038(2) -0.003(2) -0.003(2) -0.004(2)
C7 0.041(3) 0.032(2) 0.046(3) -0.004(2) 0.000(2) -0.005(2)
C8 0.046(3) 0.039(3) 0.037(3) -0.009(2) 0.004(2) 0.007(2)
C9 0.072(4) 0.069(3) 0.041(3) -0.036(3) 0.002(3) -0.013(2)
C10 0.057(4) 0.043(3) 0.032(3) -0.022(3) 0.006(3) -0.009(2)
C11 0.087(5) 0.037(3) 0.030(3) -0.014(3) -0.002(3) -0.004(2)
C12 0.061(4) 0.055(3) 0.048(3) -0.011(3) 0.003(3) -0.013(3)
C13 0.068(4) 0.056(3) 0.046(3) -0.018(3) 0.014(3) -0.017(3)
C14 0.069(4) 0.060(3) 0.037(3) -0.024(3) 0.007(3) -0.003(2)
C15 0.067(4) 0.053(3) 0.036(3) -0.012(3) -0.001(3) -0.004(2)

loop_
_atom_type_symbol
_atom_type_description
_atom_type_scat_dispersion_real
_atom_type_scat_dispersion_imag
_atom_type_scat_source
C C 0.0033 0.0016 'International Tables Vol C Tables 4.2.6.8 and 6.1.1.4'
H H 0.0000 0.0000 'International Tables Vol C Tables 4.2.6.8 and 6.1.1.4'
N N 0.0061 0.0033 'International Tables Vol C Tables 4.2.6.8 and 6.1.1.4'
O O 0.0106 0.0060 'International Tables Vol C Tables 4.2.6.8 and 6.1.1.4'
Cl Cl 0.1484 0.1585 'International Tables Vol C Tables 4.2.6.8 and 6.1.1.4'

loop_
_geom_angle_atom_site_label_1
_geom_angle_atom_site_label_2
_geom_angle_atom_site_label_3
_geom_angle
C1 N1 C4 124.0(3)
C1 N1 H1 118.0
C4 N1 H1 118.0
C2 N2 C3 119.1(3)
O1 C1 N1 123.2(4)
O1 C1 C2 122.7(4)
N1 C1 C2 114.1(4)
N2 C2 C1 123.6(4)
N2 C2 C9 120.6(4)
C1 C2 C9 115.8(4)
C8 C3 N2 120.0(3)
C8 C3 C4 119.0(4)
N2 C3 C4 121.0(4)
N1 C4 C5 121.1(3)
N1 C4 C3 118.0(3)
C5 C4 C3 120.9(4)
C6 C5 C4 118.8(4)
C6 C5 H5 120.6
C4 C5 H5 120.6
C5 C6 C7 120.7(4)
C5 C6 Cl1 118.8(3)
C7 C6 Cl1 120.4(3)
C8 C7 C6 119.9(4)
C8 C7 Cl2 120.2(3)
C6 C7 Cl2 119.9(3)
C7 C8 C3 120.5(4)
C7 C8 H8 119.8
C3 C8 H8 119.8
C10 C9 C2 113.7(4)
C10 C9 H9A 108.8
C2 C9 H9A 108.8
C10 C9 H9B 108.8
C2 C9 H9B 108.8
H9A C9 H9B 107.7
C11 C10 C15 116.8(4)
C11 C10 C9 121.7(4)
C15 C10 C9 121.5(5)
C10 C11 C12 122.8(4)
C10 C11 Cl3 119.6(4)
C12 C11 Cl3 117.5(4)
C13 C12 C11 118.1(5)
C13 C12 H12 121.0
C11 C12 H12 121.0
C14 C13 C12 120.9(5)
C14 C13 Cl4 119.6(4)
C12 C13 Cl4 119.4(5)
C13 C14 C15 120.3(5)
C13 C14 H14 119.8
C15 C14 H14 119.8
C14 C15 C10 121.0(5)
C14 C15 H15 119.5
C10 C15 H15 119.5

loop_
_geom_bond_atom_site_label_1
_geom_bond_atom_site_label_2
_geom_bond_distance
Cl1 C6 1.740(4)
Cl2 C7 1.738(4)
Cl3 C11 1.750(4)
Cl4 C13 1.740(5)
N1 C1 1.362(5)
N1 C4 1.380(5)
N1 H1 0.8600
N2 C2 1.292(5)
N2 C3 1.401(5)
O1 C1 1.233(5)
C1 C2 1.498(5)
C2 C9 1.511(5)
C3 C8 1.387(5)
C3 C4 1.407(5)
C4 C5 1.398(5)
C5 C6 1.371(5)
C5 H5 0.9300
C6 C7 1.411(5)
C7 C8 1.374(5)
C8 H8 0.9300
C9 C10 1.505(6)
C9 H9A 0.9700
C9 H9B 0.9700
C10 C11 1.388(6)
C10 C15 1.399(5)
C11 C12 1.393(6)
C12 C13 1.380(6)
C12 H12 0.9300
C13 C14 1.365(6)
C14 C15 1.386(6)
C14 H14 0.9300
C15 H15 0.9300

loop_
_geom_hbond_atom_site_label_D
_geom_hbond_atom_site_label_H
_geom_hbond_atom_site_label_A
_geom_hbond_site_symmetry_A
_geom_hbond_distance_DH
_geom_hbond_distance_HA
_geom_hbond_distance_DA
_geom_hbond_angle_DHA
N1 H1 O1 2_776 0.86 1.93 2.789(4) 173.1

loop_
_geom_torsion_atom_site_label_1
_geom_torsion_atom_site_label_2
_geom_torsion_atom_site_label_3
_geom_torsion_atom_site_label_4
_geom_torsion
C4 N1 C1 O1 175.5(4)
C4 N1 C1 C2 -4.0(6)
C3 N2 C2 C1 -2.8(7)
C3 N2 C2 C9 178.4(4)
O1 C1 C2 N2 -173.8(5)
N1 C1 C2 N2 5.7(7)
O1 C1 C2 C9 5.1(7)
N1 C1 C2 C9 -175.4(4)
C2 N2 C3 C8 178.8(4)
C2 N2 C3 C4 -2.0(6)
C1 N1 C4 C5 179.2(4)
C1 N1 C4 C3 -0.2(7)
C8 C3 C4 N1 -177.2(4)
N2 C3 C4 N1 3.5(6)
C8 C3 C4 C5 3.4(7)
N2 C3 C4 C5 -175.9(4)
N1 C4 C5 C6 179.4(4)
C3 C4 C5 C6 -1.2(7)
C4 C5 C6 C7 -1.5(7)
C4 C5 C6 Cl1 178.0(3)
C5 C6 C7 C8 2.1(7)
Cl1 C6 C7 C8 -177.4(3)
C5 C6 C7 Cl2 -178.6(4)
Cl1 C6 C7 Cl2 1.9(5)
C6 C7 C8 C3 0.1(7)
Cl2 C7 C8 C3 -179.2(3)
N2 C3 C8 C7 176.5(4)
C4 C3 C8 C7 -2.8(7)
N2 C2 C9 C10 -39.4(6)
C1 C2 C9 C10 141.7(4)
C2 C9 C10 C11 -70.7(6)
C2 C9 C10 C15 109.5(5)
C15 C10 C11 C12 -1.5(7)
C9 C10 C11 C12 178.8(4)
C15 C10 C11 Cl3 179.1(3)
C9 C10 C11 Cl3 -0.7(6)
C10 C11 C12 C13 0.3(7)
Cl3 C11 C12 C13 179.8(3)
C11 C12 C13 C14 1.2(7)
C11 C12 C13 Cl4 -179.1(3)
C12 C13 C14 C15 -1.6(8)
Cl4 C13 C14 C15 178.7(3)
C13 C14 C15 C10 0.3(7)
C11 C10 C15 C14 1.1(6)
C9 C10 C15 C14 -179.1(4)

loop_
_cod_related_entry_id
_cod_related_entry_database
_cod_related_entry_code
1 ChemSpider 30658007
